data_7036189
loop_
_publ_author_name
'Chapman, Michael R.'
'Lake, Benjamin R. M.'
'Pask, Christopher M.'
'Nguyen, Bao N.'
'Willans, Charlotte E.'

_publ_section_title
;
 Solid-state structure, solution-state behaviour and catalytic activity of
 electronically divergent C,N-chelating palladium-N-heterocyclic carbene
 complexes.
;
_journal_issue 36
_journal_name_full 'Dalton transactions (Cambridge, England : 2003)'
_journal_page_first 15938
_journal_page_last 15948
_journal_paper_doi 10.1039/c5dt02194d
_journal_volume 44
_journal_year 2015
_chemical_formula_moiety 'C24 H23 N9 O4 Pd, 2(F6 P)'
_chemical_formula_sum 'C24 H23 F12 N9 O4 P2 Pd'
_chemical_formula_weight 897.85
_chemical_name_systematic 5c
_space_group_crystal_system monoclinic
_space_group_IT_number 14
_space_group_name_Hall '-P 2ybc'
_space_group_name_H-M_alt 'P 1 21/c 1'
_symmetry_space_group_name_Hall '-P 2ybc'
_symmetry_space_group_name_H-M 'P 1 21/c 1'
_atom_sites_solution_hydrogens geom
_atom_sites_solution_primary direct
_atom_sites_solution_secondary difmap
_audit_creation_date 2014-12-11
_audit_creation_method
;
Olex2 1.2
(compiled 2014.11.28 svn.r3106 for OlexSys, GUI svn.r4959)
;
_audit_update_record
;
2015-06-09 deposited with the CCDC.
2015-08-11 downloaded from the CCDC.
;
_cell_angle_alpha 90.00
_cell_angle_beta 102.857(6)
_cell_angle_gamma 90.00
_cell_formula_units_Z 4
_cell_length_a 11.9415(9)
_cell_length_b 16.7247(9)
_cell_length_c 16.7259(10)
_cell_measurement_reflns_used 6525
_cell_measurement_temperature 120.00(13)
_cell_measurement_theta_max 30.8420
_cell_measurement_theta_min 3.3890
_cell_volume 3256.7(4)
_computing_cell_refinement
;
CrysAlisPro, Agilent Technologies,
Version 1.171.37.34 (release 22-05-2014 CrysAlis171 .NET)
(compiled May 22 2014,16:03:01)
;
_computing_data_collection
;
CrysAlisPro, Agilent Technologies,
Version 1.171.37.34 (release 22-05-2014 CrysAlis171 .NET)
(compiled May 22 2014,16:03:01)
;
_computing_data_reduction
;
CrysAlisPro, Agilent Technologies,
Version 1.171.37.34 (release 22-05-2014 CrysAlis171 .NET)
(compiled May 22 2014,16:03:01)
;
_computing_molecular_graphics 'Olex2 (Dolomanov et al., 2009)'
_computing_publication_material 'Olex2 (Dolomanov et al., 2009)'
_computing_structure_refinement 'XH (Sheldrick, 2008)'
_computing_structure_solution 'SIR2004 (Burla et al., 2007)'
_diffrn_ambient_environment N~2~
_diffrn_ambient_temperature 120.00(13)
_diffrn_detector 'CCD plate'
_diffrn_detector_area_resol_mean 5.3095
_diffrn_detector_type Atlas
_diffrn_measured_fraction_theta_full 0.998
_diffrn_measured_fraction_theta_max 0.998
_diffrn_measurement_details
;
  1 omega   29.00   63.00   1.0000   30.0000
omega____ theta____ kappa____ phi______ frames
    -      -13.7322   19.0000    0.0000 34

  2 omega   11.00   60.00   1.0000   30.0000
omega____ theta____ kappa____ phi______ frames
    -       12.9509   37.0000   90.0000 49

  3 omega   12.00   55.00   1.0000   30.0000
omega____ theta____ kappa____ phi______ frames
    -      -13.7322   37.0000  -90.0000 43

  4 omega  -56.00    1.00   1.0000   30.0000
omega____ theta____ kappa____ phi______ frames
    -      -13.7322  -37.0000  150.0000 57

  5 omega  -79.00    8.00   1.0000   30.0000
omega____ theta____ kappa____ phi______ frames
    -      -13.7322  -57.0000   90.0000 87
;
_diffrn_measurement_device 'four-circle diffractometer'
_diffrn_measurement_device_type 'SuperNova, Dual, Cu at zero, Atlas'
_diffrn_measurement_method '\w scans'
_diffrn_orient_matrix_UB_11 -0.0585471000
_diffrn_orient_matrix_UB_12 0.0090203000
_diffrn_orient_matrix_UB_13 -0.0167796000
_diffrn_orient_matrix_UB_21 0.0146725000
_diffrn_orient_matrix_UB_22 0.0148838000
_diffrn_orient_matrix_UB_23 -0.0360920000
_diffrn_orient_matrix_UB_31 -0.0079417000
_diffrn_orient_matrix_UB_32 -0.0386624000
_diffrn_orient_matrix_UB_33 -0.0176912000
_diffrn_radiation_monochromator mirror
_diffrn_radiation_probe x-ray
_diffrn_radiation_type MoK\a
_diffrn_radiation_wavelength 0.71073
_diffrn_reflns_av_R_equivalents 0.0539
_diffrn_reflns_av_unetI/netI 0.0665
_diffrn_reflns_limit_h_max 13
_diffrn_reflns_limit_h_min -15
_diffrn_reflns_limit_k_max 22
_diffrn_reflns_limit_k_min -19
_diffrn_reflns_limit_l_max 22
_diffrn_reflns_limit_l_min -21
_diffrn_reflns_number 23620
_diffrn_reflns_theta_full 26.00
_diffrn_reflns_theta_max 28.28
_diffrn_reflns_theta_min 3.10
_diffrn_source 'SuperNova (Mo) X-ray Source'
_exptl_absorpt_coefficient_mu 0.785
_exptl_absorpt_correction_T_max 1.00000
_exptl_absorpt_correction_T_min 0.89584
_exptl_absorpt_correction_type multi-scan
_exptl_absorpt_process_details
;
CrysAlisPro, Agilent Technologies,
Version 1.171.37.34 (release 22-05-2014 CrysAlis171 .NET)
(compiled May 22 2014,16:03:01)
Empirical absorption correction using spherical harmonics,
 implemented in SCALE3 ABSPACK scaling algorithm.
Empirical absorption correction using spherical harmonics,
 implemented in SCALE3 ABSPACK scaling algorithm.
;
_exptl_crystal_colour colourless
_exptl_crystal_colour_primary colourless
_exptl_crystal_density_diffrn 1.831
_exptl_crystal_density_method 'not measured'
_exptl_crystal_description plate
_exptl_crystal_F_000 1784
_exptl_crystal_size_max 0.17
_exptl_crystal_size_mid 0.13
_exptl_crystal_size_min 0.05
_refine_diff_density_max 0.543
_refine_diff_density_min -0.626
_refine_diff_density_rms 0.098
_refine_ls_extinction_method none
_refine_ls_goodness_of_fit_ref 1.043
_refine_ls_hydrogen_treatment constr
_refine_ls_matrix_type full
_refine_ls_number_parameters 470
_refine_ls_number_reflns 8072
_refine_ls_number_restraints 0
_refine_ls_restrained_S_all 1.043
_refine_ls_R_factor_all 0.0711
_refine_ls_R_factor_gt 0.0432
_refine_ls_shift/su_max 0.001
_refine_ls_shift/su_mean 0.000
_refine_ls_structure_factor_coef Fsqd
_refine_ls_weighting_details 'calc w=1/[\s^2^(Fo^2^)+(0.0273P)^2^+0.6521P] where P=(Fo^2^+2Fc^2^)/3'
_refine_ls_weighting_scheme calc
_refine_ls_wR_factor_gt 0.0765
_refine_ls_wR_factor_ref 0.0873
_reflns_number_gt 5808
_reflns_number_total 8072
_reflns_threshold_expression >2sigma(I)
_cod_data_source_file c5dt02194d2.cif
_cod_data_source_block mrc118_171114_mo
_cod_depositor_comments 'Adding full bibliography for 7036182--7036191.cif.'
_cod_database_code 7036189
_chemical_oxdiff_formula 'C96 H92 F48 N36 O16 P8 Pd4'
_reflns_odcompleteness_completeness 99.78
_reflns_odcompleteness_iscentric 1
_reflns_odcompleteness_theta 28.22
_olex2_refinement_description
;
1. Fixed Uiso
 At 1.2 times of:
  All C(H) groups, All C(H,H) groups
 At 1.5 times of:
  All C(H,H,H) groups
2.a Secondary CH2 refined with riding coordinates:
 C2aa(H3A,H3B), C3(H14A,H14B)
2.b Aromatic/amide H refined with riding coordinates:
 C1aa(H2), C5(H5), C6(H6), C8(H8), C9(H9), C11(H11), C2(H13), C16(H16),
 C17(H17), C19(H19), C20(H20), C22(H22)
2.c X=CH2 refined with riding coordinates:
 C0aa(H1A,H1B), C1(H12A,H12B)
2.d Idealised Me refined as rotating group:
 C24(H24A,H24B,H24C)
;
_olex2_submission_special_instructions 'No special instructions were received'

loop_
_space_group_symop_id
_space_group_symop_operation_xyz
1 'x, y, z'
2 '-x, y+1/2, -z+1/2'
3 '-x, -y, -z'
4 'x, -y-1/2, z-1/2'

loop_
_atom_site_label
_atom_site_type_symbol
_atom_site_fract_x
_atom_site_fract_y
_atom_site_fract_z
_atom_site_U_iso_or_equiv
_atom_site_adp_type
_atom_site_occupancy
_atom_site_calc_flag
_atom_site_refinement_flags_posn
Pd1 Pd 0.215815(19) 0.253237(12) 0.416895(13) 0.01498(7) Uani 1 d .
O1 O -0.1627(2) 0.04349(14) 0.33181(14) 0.0346(6) Uani 1 d .
N1 N 0.4517(2) 0.22334(14) 0.53966(15) 0.0217(6) Uani 1 d .
C1 C 0.6471(3) 0.33193(19) 0.6863(2) 0.0342(8) Uani 1 d .
H1A H 0.7059 0.3332 0.6580 0.041 Uiso 1 calc R
H1B H 0.6635 0.3406 0.7426 0.041 Uiso 1 calc R
O2 O -0.1026(2) -0.07499(14) 0.36928(16) 0.0483(7) Uani 1 d .
N2 N 0.3367(2) 0.12525(13) 0.50304(14) 0.0186(5) Uani 1 d .
C2 C 0.5419(3) 0.31804(19) 0.6471(2) 0.0318(8) Uani 1 d .
H2 H 0.4855 0.3172 0.6774 0.038 Uiso 1 calc R
O3 O -0.0405(2) 0.50096(14) 0.69471(15) 0.0420(7) Uani 1 d .
N3 N 0.1534(2) 0.13747(13) 0.42571(14) 0.0165(5) Uani 1 d .
C3 C 0.5052(3) 0.30332(18) 0.55696(19) 0.0266(7) Uani 1 d .
H3A H 0.4505 0.3441 0.5323 0.032 Uiso 1 calc R
H3B H 0.5713 0.3071 0.5324 0.032 Uiso 1 calc R
O4 O -0.0302(2) 0.37137(14) 0.69963(13) 0.0348(6) Uani 1 d .
N4 N -0.0881(2) -0.00290(16) 0.36345(16) 0.0271(6) Uani 1 d .
C4 C 0.3483(3) 0.20607(16) 0.49299(17) 0.0179(6) Uani 1 d .
N5 N 0.3654(2) 0.37793(14) 0.36394(14) 0.0198(5) Uani 1 d .
C5 C 0.5048(3) 0.15465(17) 0.57756(19) 0.0235(7) Uani 1 d .
H5 H 0.5771 0.1521 0.6125 0.028 Uiso 1 calc R
N6 N 0.2690(2) 0.42714(13) 0.44714(14) 0.0190(5) Uani 1 d .
C6 C 0.4333(3) 0.09322(18) 0.55483(18) 0.0243(7) Uani 1 d .
H6 H 0.4457 0.0400 0.5705 0.029 Uiso 1 calc R
N7 N 0.1488(2) 0.36479(14) 0.51993(15) 0.0223(6) Uani 1 d .
C7 C 0.2330(3) 0.08747(17) 0.46816(17) 0.0182(6) Uani 1 d .
N8 N -0.0091(2) 0.43648(17) 0.67265(16) 0.0291(6) Uani 1 d .
C8 C 0.2145(3) 0.00653(17) 0.47760(18) 0.0206(7) Uani 1 d .
H8 H 0.2720 -0.0262 0.5072 0.025 Uiso 1 calc R
N9 N 0.0742(2) 0.28879(14) 0.33027(14) 0.0196(5) Uani 1 d .
C9 C 0.1086(3) -0.02353(17) 0.44181(18) 0.0229(7) Uani 1 d .
H9 H 0.0922 -0.0775 0.4461 0.027 Uiso 1 calc R
C10 C 0.0271(3) 0.02806(17) 0.39946(17) 0.0210(7) Uani 1 d .
C11 C 0.0493(3) 0.10829(17) 0.39135(17) 0.0185(6) Uani 1 d .
H11 H -0.0075 0.1418 0.3623 0.022 Uiso 1 calc R
C12 C 0.2660(3) 0.2729(2) 0.1837(2) 0.0305(8) Uani 1 d .
H12A H 0.2715 0.2221 0.2069 0.037 Uiso 1 calc R
H12B H 0.2182 0.2816 0.1325 0.037 Uiso 1 calc R
C13 C 0.3252(3) 0.33157(19) 0.22292(18) 0.0253(7) Uani 1 d .
H13 H 0.3176 0.3816 0.1979 0.030 Uiso 1 calc R
C14 C 0.4048(3) 0.32442(18) 0.30566(18) 0.0244(7) Uani 1 d .
H14A H 0.4059 0.2696 0.3248 0.029 Uiso 1 calc R
H14B H 0.4821 0.3389 0.3020 0.029 Uiso 1 calc R
C15 C 0.2898(3) 0.35780(17) 0.40882(17) 0.0180(6) Uani 1 d .
C16 C 0.3915(3) 0.45919(18) 0.37192(19) 0.0293(8) Uani 1 d .
H16 H 0.4410 0.4870 0.3461 0.035 Uiso 1 calc R
C17 C 0.3321(3) 0.48938(18) 0.4235(2) 0.0296(8) Uani 1 d .
H17 H 0.3326 0.5423 0.4406 0.036 Uiso 1 calc R
C18 C 0.1945(3) 0.43349(17) 0.50263(17) 0.0191(6) Uani 1 d .
C19 C 0.1746(3) 0.50679(17) 0.53550(18) 0.0239(7) Uani 1 d .
H19 H 0.2072 0.5534 0.5205 0.029 Uiso 1 calc R
C20 C 0.1056(3) 0.50865(18) 0.59073(18) 0.0254(7) Uani 1 d .
H20 H 0.0891 0.5567 0.6137 0.030 Uiso 1 calc R
C21 C 0.0613(3) 0.43757(18) 0.61141(17) 0.0208(7) Uani 1 d .
C22 C 0.0816(3) 0.36742(18) 0.57383(18) 0.0221(7) Uani 1 d .
H22 H 0.0475 0.3205 0.5864 0.027 Uiso 1 calc R
C23 C -0.0070(3) 0.30514(17) 0.28335(18) 0.0209(7) Uani 1 d .
C24 C -0.1124(3) 0.3248(2) 0.2248(2) 0.0340(8) Uani 1 d .
H24A H -0.1125 0.2994 0.1733 0.051 Uiso 1 calc GR
H24B H -0.1174 0.3817 0.2172 0.051 Uiso 1 calc GR
H24C H -0.1770 0.3064 0.2450 0.051 Uiso 1 calc GR
P1 P -0.20459(8) 0.24990(5) 0.46661(5) 0.0289(2) Uani 1 d .
F1 F -0.1908(2) 0.31303(12) 0.54026(12) 0.0458(6) Uani 1 d .
F2 F -0.1366(2) 0.31009(13) 0.42060(14) 0.0587(7) Uani 1 d .
F3 F -0.08384(18) 0.21043(12) 0.51103(13) 0.0448(5) Uani 1 d .
F4 F -0.2150(3) 0.18812(18) 0.39558(17) 0.0906(10) Uani 1 d .
F5 F -0.26846(19) 0.19157(13) 0.51752(16) 0.0599(7) Uani 1 d .
F6 F -0.3220(2) 0.29041(16) 0.42472(14) 0.0645(7) Uani 1 d .
P2 P 0.35669(8) 0.03092(5) 0.27642(5) 0.02565(19) Uani 1 d .
F7 F 0.3888(2) 0.11718(12) 0.31253(13) 0.0655(8) Uani 1 d .
F8 F 0.48858(17) 0.01202(14) 0.28127(12) 0.0466(6) Uani 1 d .
F9 F 0.3239(2) -0.05562(13) 0.24086(14) 0.0592(7) Uani 1 d .
F10 F 0.22391(18) 0.04828(16) 0.27262(12) 0.0609(7) Uani 1 d .
F11 F 0.34294(18) 0.06434(12) 0.18565(11) 0.0394(5) Uani 1 d .
F12 F 0.36973(17) -0.00213(13) 0.36791(11) 0.0423(5) Uani 1 d .

loop_
_atom_site_aniso_label
_atom_site_aniso_U_11
_atom_site_aniso_U_22
_atom_site_aniso_U_33
_atom_site_aniso_U_23
_atom_site_aniso_U_13
_atom_site_aniso_U_12
Pd1 0.01653(11) 0.01022(11) 0.01779(11) 0.00165(9) 0.00299(8) -0.00023(9)
O1 0.0230(13) 0.0319(14) 0.0489(15) -0.0049(11) 0.0080(11) -0.0044(11)
N1 0.0212(14) 0.0163(12) 0.0261(14) 0.0013(10) 0.0024(11) 0.0006(11)
C1 0.044(2) 0.0280(19) 0.0287(18) -0.0001(14) 0.0034(16) -0.0072(16)
O2 0.0462(17) 0.0225(13) 0.0688(19) 0.0016(12) -0.0034(14) -0.0192(12)
N2 0.0198(14) 0.0127(12) 0.0228(13) 0.0010(10) 0.0036(10) 0.0001(10)
C2 0.032(2) 0.0256(18) 0.041(2) -0.0073(15) 0.0147(16) -0.0072(15)
O3 0.0580(18) 0.0304(14) 0.0468(15) 0.0013(11) 0.0316(14) 0.0129(12)
N3 0.0217(14) 0.0117(12) 0.0173(12) -0.0004(9) 0.0070(10) -0.0005(10)
C3 0.0238(18) 0.0171(15) 0.0338(18) 0.0016(13) -0.0042(14) -0.0026(13)
O4 0.0478(16) 0.0320(14) 0.0290(12) 0.0017(10) 0.0183(11) -0.0049(12)
N4 0.0279(16) 0.0238(15) 0.0305(15) -0.0044(12) 0.0082(13) -0.0090(13)
C4 0.0197(16) 0.0145(14) 0.0202(15) 0.0003(12) 0.0062(12) 0.0010(12)
N5 0.0222(14) 0.0177(13) 0.0207(13) 0.0003(10) 0.0072(11) -0.0008(11)
C5 0.0203(17) 0.0185(16) 0.0300(17) 0.0022(13) 0.0015(13) 0.0057(13)
N6 0.0238(15) 0.0113(12) 0.0223(13) -0.0004(10) 0.0060(11) -0.0020(10)
C6 0.0222(17) 0.0191(16) 0.0301(17) 0.0055(13) 0.0029(13) 0.0100(13)
N7 0.0299(16) 0.0146(13) 0.0243(14) 0.0003(10) 0.0101(12) -0.0036(11)
C7 0.0217(17) 0.0158(15) 0.0184(15) -0.0003(12) 0.0076(12) -0.0007(12)
N8 0.0332(17) 0.0312(16) 0.0233(14) -0.0001(12) 0.0071(12) 0.0034(13)
C8 0.0268(18) 0.0143(14) 0.0233(16) 0.0008(12) 0.0113(13) 0.0024(13)
N9 0.0248(15) 0.0124(12) 0.0217(13) -0.0015(10) 0.0056(11) -0.0025(11)
C9 0.0335(19) 0.0116(14) 0.0270(16) 0.0001(12) 0.0140(14) -0.0032(13)
C10 0.0248(17) 0.0187(15) 0.0207(15) -0.0052(12) 0.0076(13) -0.0072(13)
C11 0.0205(16) 0.0186(15) 0.0175(14) -0.0025(12) 0.0067(12) 0.0016(12)
C12 0.036(2) 0.0279(18) 0.0285(18) 0.0018(14) 0.0080(15) 0.0085(16)
C13 0.0291(19) 0.0235(17) 0.0262(17) 0.0030(13) 0.0122(14) 0.0041(14)
C14 0.0256(18) 0.0203(16) 0.0299(17) 0.0017(13) 0.0113(14) 0.0008(13)
C15 0.0186(16) 0.0167(15) 0.0177(14) 0.0014(11) 0.0019(12) 0.0014(12)
C16 0.037(2) 0.0199(16) 0.0337(18) 0.0020(14) 0.0133(16) -0.0103(15)
C17 0.042(2) 0.0145(16) 0.0349(19) -0.0012(13) 0.0137(16) -0.0117(15)
C18 0.0215(16) 0.0164(15) 0.0183(15) 0.0017(12) 0.0018(12) 0.0000(12)
C19 0.0329(19) 0.0131(15) 0.0254(17) 0.0043(12) 0.0055(14) -0.0004(13)
C20 0.0334(19) 0.0192(16) 0.0232(16) -0.0019(13) 0.0057(14) 0.0058(14)
C21 0.0228(17) 0.0208(16) 0.0179(15) 0.0012(12) 0.0028(13) 0.0015(13)
C22 0.0234(17) 0.0178(15) 0.0253(16) 0.0017(13) 0.0056(13) -0.0044(13)
C23 0.0268(18) 0.0150(15) 0.0222(15) -0.0038(12) 0.0080(14) -0.0015(13)
C24 0.030(2) 0.035(2) 0.0318(19) 0.0016(15) -0.0039(15) 0.0016(16)
P1 0.0338(5) 0.0221(4) 0.0315(5) -0.0005(4) 0.0089(4) 0.0038(4)
F1 0.0655(16) 0.0357(12) 0.0411(12) -0.0074(9) 0.0224(11) -0.0013(11)
F2 0.0797(19) 0.0496(14) 0.0630(15) 0.0277(12) 0.0506(14) 0.0202(13)
F3 0.0343(12) 0.0305(11) 0.0700(15) 0.0141(10) 0.0125(11) 0.0029(9)
F4 0.086(2) 0.091(2) 0.087(2) -0.0641(17) 0.0013(17) 0.0082(18)
F5 0.0412(14) 0.0360(13) 0.106(2) 0.0220(13) 0.0247(13) -0.0069(11)
F6 0.0511(16) 0.0854(19) 0.0528(15) 0.0144(13) 0.0027(12) 0.0316(14)
P2 0.0288(5) 0.0256(4) 0.0229(4) 0.0034(3) 0.0067(4) 0.0059(4)
F7 0.106(2) 0.0285(12) 0.0482(14) -0.0105(10) -0.0120(14) 0.0073(13)
F8 0.0304(12) 0.0750(16) 0.0385(12) 0.0140(11) 0.0165(9) 0.0118(11)
F9 0.0843(19) 0.0334(13) 0.0617(15) -0.0028(11) 0.0203(13) -0.0179(12)
F10 0.0346(13) 0.116(2) 0.0325(12) 0.0179(13) 0.0091(10) 0.0345(14)
F11 0.0428(13) 0.0469(12) 0.0258(10) 0.0103(9) 0.0022(9) -0.0068(10)
F12 0.0370(13) 0.0643(14) 0.0297(11) 0.0214(10) 0.0164(9) 0.0272(11)

loop_
_atom_type_symbol
_atom_type_description
_atom_type_scat_dispersion_real
_atom_type_scat_dispersion_imag
_atom_type_scat_source
C C 0.0033 0.0016 'International Tables Vol C Tables 4.2.6.8 and 6.1.1.4'
H H 0.0000 0.0000 'International Tables Vol C Tables 4.2.6.8 and 6.1.1.4'
F F 0.0171 0.0103 'International Tables Vol C Tables 4.2.6.8 and 6.1.1.4'
N N 0.0061 0.0033 'International Tables Vol C Tables 4.2.6.8 and 6.1.1.4'
O O 0.0106 0.0060 'International Tables Vol C Tables 4.2.6.8 and 6.1.1.4'
P P 0.1023 0.0942 'International Tables Vol C Tables 4.2.6.8 and 6.1.1.4'
Pd Pd -0.9988 1.0072 'International Tables Vol C Tables 4.2.6.8 and 6.1.1.4'

loop_
_exptl_crystal_face_index_h
_exptl_crystal_face_index_k
_exptl_crystal_face_index_l
_exptl_crystal_face_perp_dist
_exptl_oxdiff_crystal_face_indexfrac_h
_exptl_oxdiff_crystal_face_indexfrac_k
_exptl_oxdiff_crystal_face_indexfrac_l
_exptl_oxdiff_crystal_face_x
_exptl_oxdiff_crystal_face_y
_exptl_oxdiff_crystal_face_z
-16 -4 -1 0.0052 -16.1112 -3.8385 -0.5866 0.9185 -0.2724 0.2867
-7 3 23 0.0697 -7.4400 2.6836 22.7669 0.0778 -0.8909 -0.4474
8 -6 -22 0.0538 7.7655 -5.8159 -22.0153 -0.1377 0.8220 0.5527
2 17 -16 0.0616 1.9536 17.0127 -16.2485 0.3117 0.8683 -0.3858
-4 23 -1 0.0536 -3.6415 22.8764 -1.3562 0.4423 0.3360 -0.8315
16 -1 4 0.0299 15.5946 -1.0649 3.7641 -0.9858 0.0771 -0.1493
4 -16 -17 0.0714 4.0746 -16.1551 -17.0899 -0.0975 0.4361 0.8946
-16 4 -1 0.0148 -16.0620 3.7069 -0.9056 0.9890 -0.1478 0.0003
7 21 1 0.0666 7.2479 20.9762 1.3751 -0.2582 0.3689 -0.8929
-7 -9 -16 0.0420 -7.2013 -9.3013 -16.4512 0.6138 0.3497 0.7078
-6 -22 5 0.0924 -5.9429 -21.8391 4.9372 0.0681 -0.5904 0.8042
4 -2 21 0.0576 4.4257 -2.3429 20.6452 -0.6267 -0.7151 -0.3098
7 21 2 0.0663 7.3239 20.8214 1.8794 -0.2725 0.3495 -0.8964

loop_
_geom_angle_atom_site_label_1
_geom_angle_atom_site_label_2
_geom_angle_atom_site_label_3
_geom_angle
C4 Pd1 N3 80.25(10)
C4 Pd1 N9 172.81(10)
C4 Pd1 C15 95.26(12)
N9 Pd1 N3 93.85(9)
C15 Pd1 N3 174.32(11)
C15 Pd1 N9 90.36(10)
C4 N1 C3 127.6(2)
C4 N1 C5 110.8(2)
C5 N1 C3 121.5(2)
H1A C1 H1B 120.0
C2 C1 H1A 120.0
C2 C1 H1B 120.0
C4 N2 C6 111.4(2)
C4 N2 C7 119.9(2)
C6 N2 C7 128.5(2)
C1 C2 H2 117.6
C1 C2 C3 124.9(3)
C3 C2 H2 117.6
C7 N3 Pd1 113.06(19)
C11 N3 Pd1 128.17(19)
C11 N3 C7 118.7(2)
N1 C3 C2 111.3(3)
N1 C3 H3A 109.4
N1 C3 H3B 109.4
C2 C3 H3A 109.4
C2 C3 H3B 109.4
H3A C3 H3B 108.0
O1 N4 O2 124.2(3)
O1 N4 C10 119.0(3)
O2 N4 C10 116.8(3)
N1 C4 Pd1 143.0(2)
N1 C4 N2 104.3(2)
N2 C4 Pd1 112.7(2)
C15 N5 C14 124.9(2)
C15 N5 C16 110.8(2)
C16 N5 C14 123.9(3)
N1 C5 H5 126.1
C6 C5 N1 107.9(3)
C6 C5 H5 126.1
C15 N6 C17 109.5(3)
C15 N6 C18 124.8(2)
C17 N6 C18 125.7(2)
N2 C6 H6 127.1
C5 C6 N2 105.7(3)
C5 C6 H6 127.1
C18 N7 C22 117.1(3)
N3 C7 N2 113.3(2)
N3 C7 C8 123.8(3)
C8 C7 N2 122.9(3)
O3 N8 O4 124.7(3)
O3 N8 C21 117.5(3)
O4 N8 C21 117.8(3)
C7 C8 H8 121.2
C9 C8 C7 117.6(3)
C9 C8 H8 121.2
C23 N9 Pd1 176.5(2)
C8 C9 H9 120.8
C8 C9 C10 118.3(3)
C10 C9 H9 120.8
C9 C10 N4 118.8(3)
C9 C10 C11 122.1(3)
C11 C10 N4 119.0(3)
N3 C11 C10 119.5(3)
N3 C11 H11 120.3
C10 C11 H11 120.3
H12A C12 H12B 120.0
C13 C12 H12A 120.0
C13 C12 H12B 120.0
C12 C13 H13 117.7
C12 C13 C14 124.6(3)
C14 C13 H13 117.7
N5 C14 C13 109.4(2)
N5 C14 H14A 109.8
N5 C14 H14B 109.8
C13 C14 H14A 109.8
C13 C14 H14B 109.8
H14A C14 H14B 108.3
N5 C15 Pd1 128.9(2)
N5 C15 N6 105.3(2)
N6 C15 Pd1 125.8(2)
N5 C16 H16 126.5
C17 C16 N5 106.9(3)
C17 C16 H16 126.5
N6 C17 H17 126.3
C16 C17 N6 107.4(3)
C16 C17 H17 126.3
N7 C18 N6 115.0(3)
N7 C18 C19 124.2(3)
C19 C18 N6 120.8(3)
C18 C19 H19 121.0
C20 C19 C18 118.1(3)
C20 C19 H19 121.0
C19 C20 H20 120.9
C19 C20 C21 118.2(3)
C21 C20 H20 120.9
C20 C21 N8 120.0(3)
C20 C21 C22 120.3(3)
C22 C21 N8 119.7(3)
N7 C22 C21 122.0(3)
N7 C22 H22 119.0
C21 C22 H22 119.0
N9 C23 C24 178.5(4)
C23 C24 H24A 109.5
C23 C24 H24B 109.5
C23 C24 H24C 109.5
H24A C24 H24B 109.5
H24A C24 H24C 109.5
H24B C24 H24C 109.5
F1 P1 F3 89.26(12)
F2 P1 F1 88.78(13)
F2 P1 F3 88.95(12)
F2 P1 F5 176.73(15)
F4 P1 F1 178.70(15)
F4 P1 F2 90.78(17)
F4 P1 F3 89.51(14)
F4 P1 F5 92.00(17)
F4 P1 F6 91.94(15)
F5 P1 F1 88.41(13)
F5 P1 F3 89.34(12)
F6 P1 F1 89.29(13)
F6 P1 F2 90.70(14)
F6 P1 F3 178.51(14)
F6 P1 F5 90.94(14)
F7 P2 F8 90.49(14)
F7 P2 F9 179.48(16)
F7 P2 F10 90.20(15)
F7 P2 F11 90.50(12)
F7 P2 F12 89.21(12)
F8 P2 F10 178.82(13)
F8 P2 F11 90.54(11)
F8 P2 F12 89.89(11)
F9 P2 F8 89.83(13)
F9 P2 F10 89.47(14)
F9 P2 F11 89.91(12)
F9 P2 F12 90.38(12)
F10 P2 F12 89.16(11)
F11 P2 F10 90.42(11)
F11 P2 F12 179.49(13)

loop_
_geom_bond_atom_site_label_1
_geom_bond_atom_site_label_2
_geom_bond_distance
Pd1 N3 2.092(2)
Pd1 C4 1.962(3)
Pd1 N9 2.055(2)
Pd1 C15 1.978(3)
O1 N4 1.211(3)
N1 C3 1.483(4)
N1 C4 1.337(4)
N1 C5 1.395(4)
C1 H1A 0.9300
C1 H1B 0.9300
C1 C2 1.302(4)
O2 N4 1.225(3)
N2 C4 1.373(3)
N2 C6 1.387(4)
N2 C7 1.397(4)
C2 H2 0.9300
C2 C3 1.493(4)
O3 N8 1.225(3)
N3 C7 1.344(4)
N3 C11 1.340(4)
C3 H3A 0.9700
C3 H3B 0.9700
O4 N8 1.226(3)
N4 C10 1.468(4)
N5 C14 1.475(4)
N5 C15 1.339(4)
N5 C16 1.394(4)
C5 H5 0.9300
C5 C6 1.336(4)
N6 C15 1.374(4)
N6 C17 1.393(4)
N6 C18 1.425(4)
C6 H6 0.9300
N7 C18 1.331(4)
N7 C22 1.334(4)
C7 C8 1.386(4)
N8 C21 1.463(4)
C8 H8 0.9300
C8 C9 1.369(4)
N9 C23 1.136(4)
C9 H9 0.9300
C9 C10 1.373(4)
C10 C11 1.380(4)
C11 H11 0.9300
C12 H12A 0.9300
C12 H12B 0.9300
C12 C13 1.299(4)
C13 H13 0.9300
C13 C14 1.499(4)
C14 H14A 0.9700
C14 H14B 0.9700
C16 H16 0.9300
C16 C17 1.333(5)
C17 H17 0.9300
C18 C19 1.386(4)
C19 H19 0.9300
C19 C20 1.368(4)
C20 H20 0.9300
C20 C21 1.376(4)
C21 C22 1.378(4)
C22 H22 0.9300
C23 C24 1.450(4)
C24 H24A 0.9600
C24 H24B 0.9600
C24 H24C 0.9600
P1 F1 1.603(2)
P1 F2 1.595(2)
P1 F3 1.609(2)
P1 F4 1.558(2)
P1 F5 1.596(2)
P1 F6 1.575(2)
P2 F7 1.578(2)
P2 F8 1.591(2)
P2 F9 1.581(2)
P2 F10 1.599(2)
P2 F11 1.5915(19)
P2 F12 1.6017(19)

loop_
_geom_torsion_atom_site_label_1
_geom_torsion_atom_site_label_2
_geom_torsion_atom_site_label_3
_geom_torsion_atom_site_label_4
_geom_torsion
Pd1 N3 C7 N2 5.3(3)
Pd1 N3 C7 C8 -175.5(2)
Pd1 N3 C11 C10 175.1(2)
Pd1 N9 C23 C24 26(16)
O1 N4 C10 C9 174.1(3)
O1 N4 C10 C11 -4.4(4)
N1 C5 C6 N2 0.0(3)
C1 C2 C3 N1 119.6(4)
O2 N4 C10 C9 -4.4(4)
O2 N4 C10 C11 177.2(3)
N2 C7 C8 C9 178.8(3)
O3 N8 C21 C20 10.7(4)
O3 N8 C21 C22 -168.4(3)
N3 Pd1 C4 N1 -174.9(4)
N3 Pd1 C4 N2 7.2(2)
N3 Pd1 N9 C23 15(4)
N3 Pd1 C15 N5 42.0(11)
N3 Pd1 C15 N6 -141.0(9)
N3 C7 C8 C9 -0.4(4)
C3 N1 C4 Pd1 7.1(5)
C3 N1 C4 N2 -174.9(3)
C3 N1 C5 C6 175.5(3)
O4 N8 C21 C20 -167.6(3)
O4 N8 C21 C22 13.3(4)
N4 C10 C11 N3 178.4(2)
C4 Pd1 N3 C7 -7.0(2)
C4 Pd1 N3 C11 176.8(2)
C4 Pd1 N9 C23 50(4)
C4 Pd1 C15 N5 79.6(3)
C4 Pd1 C15 N6 -103.4(2)
C4 N1 C3 C2 125.6(3)
C4 N1 C5 C6 -0.5(4)
C4 N2 C6 C5 0.5(3)
C4 N2 C7 N3 0.9(4)
C4 N2 C7 C8 -178.4(3)
N5 C16 C17 N6 -0.3(4)
C5 N1 C3 C2 -49.7(4)
C5 N1 C4 Pd1 -177.2(3)
C5 N1 C4 N2 0.7(3)
N6 C18 C19 C20 -177.7(3)
C6 N2 C4 Pd1 177.9(2)
C6 N2 C4 N1 -0.8(3)
C6 N2 C7 N3 175.1(3)
C6 N2 C7 C8 -4.2(5)
N7 C18 C19 C20 1.6(5)
C7 N2 C4 Pd1 -7.0(3)
C7 N2 C4 N1 174.4(2)
C7 N2 C6 C5 -174.1(3)
C7 N3 C11 C10 -0.8(4)
C7 C8 C9 C10 -0.5(4)
N8 C21 C22 N7 -177.4(3)
C8 C9 C10 N4 -177.7(3)
C8 C9 C10 C11 0.7(4)
N9 Pd1 N3 C7 168.81(19)
N9 Pd1 N3 C11 -7.3(2)
N9 Pd1 C4 N1 149.8(7)
N9 Pd1 C4 N2 -28.1(10)
N9 Pd1 C15 N5 -95.9(3)
N9 Pd1 C15 N6 81.1(2)
C9 C10 C11 N3 0.0(4)
C11 N3 C7 N2 -178.2(2)
C11 N3 C7 C8 1.1(4)
C12 C13 C14 N5 -119.8(3)
C14 N5 C15 Pd1 3.7(4)
C14 N5 C15 N6 -173.8(2)
C14 N5 C16 C17 173.6(3)
C15 Pd1 N3 C7 31.1(11)
C15 Pd1 N3 C11 -145.1(9)
C15 Pd1 C4 N1 8.6(4)
C15 Pd1 C4 N2 -169.3(2)
C15 Pd1 N9 C23 -169(4)
C15 N5 C14 C13 88.5(3)
C15 N5 C16 C17 0.8(4)
C15 N6 C17 C16 -0.4(4)
C15 N6 C18 N7 3.7(4)
C15 N6 C18 C19 -177.0(3)
C16 N5 C14 C13 -83.3(3)
C16 N5 C15 Pd1 176.5(2)
C16 N5 C15 N6 -1.0(3)
C17 N6 C15 Pd1 -176.7(2)
C17 N6 C15 N5 0.9(3)
C17 N6 C18 N7 -176.0(3)
C17 N6 C18 C19 3.3(4)
C18 N6 C15 Pd1 3.5(4)
C18 N6 C15 N5 -178.9(3)
C18 N6 C17 C16 179.4(3)
C18 N7 C22 C21 -1.0(4)
C18 C19 C20 C21 0.9(4)
C19 C20 C21 N8 177.6(3)
C19 C20 C21 C22 -3.4(4)
C20 C21 C22 N7 3.5(5)
C22 N7 C18 N6 177.7(3)
C22 N7 C18 C19 -1.5(4)
